data_7114087
loop_
_publ_author_name
'Willems, Sander T. H.'
'Russcher, Jaap C.'
'Budzelaar, Peter H. M.'
'Bruin, Bas de'
'Gelder, Ren\'e de'
'Smits, Jan M. M.'
'W. Gal, Anton'

_publ_section_title
;
 Spontaneous disproportionation of rhodium(i) bisoxazolinates to
 rhodium(ii)Electronic supplementary information (ESI) available:
 synthetic procedures (including 1H NMR, 13C NMR and elemental analysis
 data), EPR spectrum and cyclic voltammogram. See
 http://www.rsc.org/suppdata/cc/b1/b110183h/
;
_journal_issue 2
_journal_name_full 'Chemical Communications'
_journal_page_first 148
_journal_paper_doi 10.1039/b110183h
_journal_year 2002
_chemical_formula_sum 'C23 H25 N2 O2 Rh'
_chemical_formula_weight 464.36
_chemical_name_systematic
;
?
;
_space_group_IT_number 19
_symmetry_cell_setting orthorhombic
_symmetry_space_group_name_Hall 'P 2ac 2ab'
_symmetry_space_group_name_H-M 'P 21 21 21'
_atom_sites_solution_hydrogens geom
_atom_sites_solution_primary direct
_atom_sites_solution_secondary difmap
_audit_creation_date 2001-10-31
_audit_creation_method 'SHELXL, adapted and expanded'
_cell_angle_alpha 90.00
_cell_angle_beta 90.00
_cell_angle_gamma 90.00
_cell_formula_units_Z 4
_cell_length_a 8.9724(7)
_cell_length_b 11.7974(9)
_cell_length_c 19.1120(19)
_cell_measurement_reflns_used 25
_cell_measurement_temperature 293(2)
_cell_measurement_theta_max 14.742
_cell_measurement_theta_min 12.196
_cell_volume 2023.0(3)
_computing_data_collection
;
CAD4 EXPRESS (Enraf-Nonius, 1994)
;
_computing_data_reduction
;
local programs (Smits et al., 1988),
profile analysis (Lehman & Larsen, 1974, Grant & Gabe, 1978),
EMPABS (North et al., 1968)
;
_computing_molecular_graphics
;
PLUTON (Spek, 1993),
PLATON (Spek, 1990, 1995)
;
_computing_structure_refinement 'SHELXL-97 (Sheldrick, 1997)'
_computing_structure_solution
;
DIRDIF (Beurskens et al., 1996),
PATTY (Beurskens et al., 1987)
;
_diffrn_ambient_temperature 293(2)
_diffrn_measurement_device 'Nonius CAD4'
_diffrn_measurement_method \w/2\q-scan
_diffrn_radiation_monochromator graphite
_diffrn_radiation_source 'fine-focus sealed tube'
_diffrn_radiation_type MoK\a
_diffrn_radiation_wavelength 0.71073
_diffrn_reflns_av_R_equivalents 0.0000
_diffrn_reflns_av_sigmaI/netI 0.0403
_diffrn_reflns_limit_h_max 0
_diffrn_reflns_limit_h_min -11
_diffrn_reflns_limit_k_max 0
_diffrn_reflns_limit_k_min -15
_diffrn_reflns_limit_l_max 24
_diffrn_reflns_limit_l_min 0
_diffrn_reflns_number 2635
_diffrn_reflns_theta_full 27.48
_diffrn_reflns_theta_max 27.48
_diffrn_reflns_theta_min 2.74
_diffrn_standards_decay_% 1.721
_diffrn_standards_interval_time 6962
_diffrn_standards_number 3
_exptl_absorpt_coefficient_mu 0.865
_exptl_absorpt_correction_T_max 1.478
_exptl_absorpt_correction_T_min 0.901
_exptl_absorpt_correction_type experimental
_exptl_crystal_colour 'red-brown transparant'
_exptl_crystal_density_diffrn 1.525
_exptl_crystal_density_method 'not measured'
_exptl_crystal_description 'irregular fragment'
_exptl_crystal_F_000 952
_exptl_crystal_size_max 0.38
_exptl_crystal_size_mid 0.21
_exptl_crystal_size_min 0.15
_refine_diff_density_max 1.828
_refine_diff_density_min -1.311
_refine_diff_density_rms 0.147
_refine_ls_abs_structure_Flack -0.15(10)
_refine_ls_extinction_method none
_refine_ls_goodness_of_fit_all 1.039
_refine_ls_goodness_of_fit_ref 1.039
_refine_ls_hydrogen_treatment mixed
_refine_ls_matrix_type full
_refine_ls_number_parameters 253
_refine_ls_number_reflns 2635
_refine_ls_number_restraints 0
_refine_ls_restrained_S_all 1.039
_refine_ls_R_factor_all 0.0683
_refine_ls_R_factor_gt 0.0536
_refine_ls_R_factor_obs 0.0536
_refine_ls_shift/esd_max 0.001
_refine_ls_shift/esd_mean 0.000
_refine_ls_shift/su_max 0.001
_refine_ls_shift/su_mean 0.000
_refine_ls_structure_factor_coef Fsqd
_refine_ls_weighting_details
;
w=1/[\s^2^(Fo^2^)+(0.1228P)^2^+0.2109P] where P=(Fo^2^+2Fc^2^)/3
;
_refine_ls_weighting_scheme calc
_refine_ls_wR_factor_all 0.1609
_refine_ls_wR_factor_gt 0.1489
_refine_ls_wR_factor_obs 0.1489
_refine_ls_wR_factor_ref 0.1609
_reflns_number_gt 2216
_reflns_number_observed 2216
_reflns_number_total 2635
_reflns_observed_criterion >2sigma(I)
_reflns_threshold_expression >2sigma(I)
_cod_data_source_file b110183h.txt
_cod_data_source_block JAAP01
_cod_depositor_comments
;
The following automatic conversions were performed:

'_geom_bond_publ_flag' value 'Y' changed to 'y' according to
/usr/data/users/saulius/automatic-downloads/retrospective/RSC/lib/dictionaries/cif_core.dic
dictionary named 'cif_core.dic' version 2.4.2 from 2011-04-26 (34
times).

'_geom_angle_publ_flag' value 'Y' changed to 'y' according
to
/usr/data/users/saulius/automatic-downloads/retrospective/RSC/lib/dictionaries/cif_core.dic
dictionary named 'cif_core.dic' version 2.4.2 from 2011-04-26 (58
times).

Automatic conversion script
Id: cif_fix_values 2281 2013-09-26 08:29:07Z andrius 
;
_cod_database_code 7114087

loop_
_symmetry_equiv_pos_as_xyz
'x, y, z'
'x+1/2, -y+1/2, -z'
'-x, y+1/2, -z+1/2'
'-x+1/2, -y, z+1/2'

loop_
_atom_site_label
_atom_site_type_symbol
_atom_site_fract_x
_atom_site_fract_y
_atom_site_fract_z
_atom_site_U_iso_or_equiv
_atom_site_adp_type
_atom_site_occupancy
_atom_site_calc_flag
_atom_site_refinement_flags
Rh1 Rh 0.92391(7) 0.90916(5) 0.94626(3) 0.0287(2) Uani 1 d .
N1 N 1.0260(8) 1.0429(7) 0.9974(4) 0.0335(16) Uani 1 d .
C2 C 0.9620(11) 1.1131(7) 1.0547(5) 0.042(2) Uani 1 d .
H2 H 0.8594 1.1352 1.0434 0.051 Uiso 1 calc R
C3 C 1.0657(14) 1.2171(9) 1.0521(7) 0.059(3) Uani 1 d .
H3A H 1.0215 1.2774 1.0246 0.070 Uiso 1 calc R
H3B H 1.0854 1.2453 1.0989 0.070 Uiso 1 calc R
O4 O 1.2012(8) 1.1768(6) 1.0199(4) 0.0467(17) Uani 1 d .
C5 C 1.1636(10) 1.0789(8) 0.9850(5) 0.0356(19) Uani 1 d .
C6 C 1.2744(11) 1.0295(8) 0.9460(5) 0.044(2) Uani 1 d .
H6 H 1.3671 1.0644 0.9438 0.053 Uiso 1 calc R
C7 C 1.2525(10) 0.9301(7) 0.9102(5) 0.037(2) Uani 1 d .
O8 O 1.3751(8) 0.8869(6) 0.8778(4) 0.0462(17) Uani 1 d .
C9 C 1.3303(12) 0.7776(10) 0.8507(7) 0.053(3) Uani 1 d .
H9A H 1.3620 0.7170 0.8816 0.064 Uiso 1 calc R
H9B H 1.3721 0.7647 0.8046 0.064 Uiso 1 calc R
C10 C 1.1625(10) 0.7846(8) 0.8475(5) 0.040(2) Uani 1 d .
H10 H 1.1195 0.7119 0.8619 0.048 Uiso 1 calc R
N11 N 1.1252(8) 0.8726(6) 0.9000(3) 0.0314(16) Uani 1 d .
C11 C 0.9675(11) 1.0521(9) 1.1240(5) 0.045(2) Uani 1 d .
C12 C 1.0792(13) 0.9746(9) 1.1413(5) 0.050(2) Uani 1 d .
H12 H 1.1511 0.9556 1.1083 0.060 Uiso 1 calc R
C13 C 1.0842(15) 0.9258(10) 1.2074(5) 0.058(3) Uani 1 d .
H13 H 1.1573 0.8723 1.2175 0.069 Uiso 1 calc R
C14 C 0.9864(19) 0.9540(12) 1.2564(6) 0.071(4) Uani 1 d .
H14 H 0.9951 0.9241 1.3012 0.085 Uiso 1 calc R
C15 C 0.8693(19) 1.0294(14) 1.2405(6) 0.082(5) Uani 1 d .
H15 H 0.7968 1.0455 1.2738 0.099 Uiso 1 calc R
C16 C 0.8627(13) 1.0789(12) 1.1754(6) 0.061(3) Uani 1 d .
H16 H 0.7876 1.1308 1.1656 0.073 Uiso 1 calc R
C21 C 1.1084(10) 0.8144(9) 0.7740(5) 0.042(2) Uani 1 d .
C22 C 1.0870(14) 0.9230(11) 0.7528(5) 0.057(3) Uani 1 d .
H22 H 1.0994 0.9814 0.7850 0.068 Uiso 1 calc R
C23 C 1.0469(16) 0.9495(15) 0.6844(7) 0.076(4) Uani 1 d .
H23 H 1.0284 1.0241 0.6713 0.092 Uiso 1 calc R
C24 C 1.0354(17) 0.8636(19) 0.6373(6) 0.086(5) Uani 1 d .
H24 H 1.0140 0.8804 0.5909 0.103 Uiso 1 calc R
C25 C 1.0545(17) 0.7533(17) 0.6567(7) 0.087(5) Uani 1 d .
H25 H 1.0412 0.6953 0.6244 0.104 Uiso 1 calc R
C26 C 1.0940(15) 0.7284(12) 0.7253(7) 0.070(3) Uani 1 d .
H26 H 1.1109 0.6536 0.7384 0.084 Uiso 1 calc R
C31 C 0.8622(13) 0.7354(8) 0.9392(5) 0.049(2) Uani 1 d .
H31A H 0.9424 0.6817 0.9313 0.059 Uiso 1 calc R
H31B H 0.7883 0.7090 0.9724 0.059 Uiso 1 calc R
C32 C 0.8084(10) 0.7923(8) 0.8803(5) 0.039(2) Uani 1 d .
H32A H 0.7012 0.8014 0.8771 0.046 Uiso 1 calc R
H32B H 0.8554 0.7741 0.8360 0.046 Uiso 1 calc R
C33 C 0.7278(11) 0.9325(9) 1.0052(5) 0.048(2) Uani 1 d .
H33A H 0.6576 0.8699 1.0054 0.057 Uiso 1 calc R
H33B H 0.7395 0.9681 1.0506 0.057 Uiso 1 calc R
C34 C 0.7217(10) 1.0047(10) 0.9479(6) 0.049(2) Uani 1 d .
H34A H 0.7307 1.0852 0.9574 0.058 Uiso 1 calc R
H34B H 0.6487 0.9869 0.9121 0.058 Uiso 1 calc R

loop_
_atom_site_aniso_label
_atom_site_aniso_U_11
_atom_site_aniso_U_22
_atom_site_aniso_U_33
_atom_site_aniso_U_23
_atom_site_aniso_U_13
_atom_site_aniso_U_12
Rh1 0.0233(3) 0.0326(3) 0.0302(3) 0.0011(3) -0.0012(3) -0.0025(3)
N1 0.026(3) 0.036(4) 0.039(4) -0.006(3) 0.000(3) -0.002(3)
C2 0.040(5) 0.041(5) 0.046(5) -0.019(4) 0.002(4) -0.002(3)
C3 0.070(7) 0.038(5) 0.068(6) -0.010(5) -0.003(8) 0.000(5)
O4 0.044(4) 0.036(3) 0.061(4) -0.012(3) -0.004(4) -0.008(3)
C5 0.039(5) 0.031(4) 0.037(4) 0.002(4) 0.000(4) -0.005(4)
C6 0.030(4) 0.053(5) 0.049(5) 0.001(5) 0.002(5) -0.010(4)
C7 0.038(5) 0.038(5) 0.035(4) 0.006(4) 0.005(4) 0.005(4)
O8 0.031(3) 0.060(5) 0.047(4) -0.001(3) 0.012(3) 0.003(3)
C9 0.040(6) 0.059(6) 0.061(7) -0.011(6) 0.002(5) 0.018(5)
C10 0.039(5) 0.037(4) 0.044(5) -0.005(4) 0.008(4) 0.004(4)
N11 0.029(4) 0.038(4) 0.027(3) 0.000(3) 0.002(3) -0.007(3)
C11 0.041(6) 0.052(5) 0.042(5) -0.019(4) 0.009(4) -0.006(4)
C12 0.045(6) 0.056(6) 0.048(5) -0.006(4) 0.008(5) 0.002(6)
C13 0.062(7) 0.065(7) 0.045(5) 0.001(5) -0.005(5) 0.003(7)
C14 0.102(11) 0.075(8) 0.036(5) -0.015(6) 0.004(6) 0.004(8)
C15 0.098(11) 0.108(11) 0.041(6) -0.023(7) 0.029(7) -0.016(10)
C16 0.043(6) 0.082(8) 0.056(6) -0.023(7) 0.012(5) 0.003(6)
C21 0.025(5) 0.064(6) 0.037(4) -0.008(4) 0.006(4) -0.001(4)
C22 0.060(7) 0.069(7) 0.041(5) 0.005(5) -0.002(5) -0.011(7)
C23 0.075(10) 0.102(10) 0.053(7) 0.017(7) -0.009(7) 0.000(8)
C24 0.065(9) 0.160(17) 0.034(6) -0.001(8) -0.004(6) 0.008(10)
C25 0.089(11) 0.123(13) 0.049(6) -0.040(8) -0.006(7) 0.006(11)
C26 0.064(8) 0.078(8) 0.069(7) -0.024(7) -0.001(7) 0.002(7)
C31 0.064(6) 0.037(5) 0.046(5) -0.003(4) 0.009(5) -0.019(5)
C32 0.024(4) 0.050(5) 0.042(5) -0.002(4) 0.000(4) -0.009(4)
C33 0.028(4) 0.069(7) 0.046(5) -0.011(5) 0.004(4) -0.015(5)
C34 0.020(4) 0.068(6) 0.058(6) -0.009(6) -0.010(5) 0.014(4)

loop_
_atom_type_symbol
_atom_type_description
_atom_type_scat_dispersion_real
_atom_type_scat_dispersion_imag
_atom_type_scat_source
C C 0.0033 0.0016 'International Tables Vol C Tables 4.2.6.8 and 6.1.1.4'
H H 0.0000 0.0000 'International Tables Vol C Tables 4.2.6.8 and 6.1.1.4'
N N 0.0061 0.0033 'International Tables Vol C Tables 4.2.6.8 and 6.1.1.4'
O O 0.0106 0.0060 'International Tables Vol C Tables 4.2.6.8 and 6.1.1.4'
Rh Rh -1.1178 0.9187 'International Tables Vol C Tables 4.2.6.8 and 6.1.1.4'

loop_
_geom_angle_atom_site_label_1
_geom_angle_atom_site_label_2
_geom_angle_atom_site_label_3
_geom_angle
_geom_angle_publ_flag
N11 Rh1 N1 88.5(3) y
N11 Rh1 C33 172.1(4) y
N1 Rh1 C33 91.0(3) y
N11 Rh1 C31 90.0(4) y
N1 Rh1 C31 151.6(4) y
C33 Rh1 C31 86.7(4) y
N11 Rh1 C34 149.6(4) y
N1 Rh1 C34 88.1(4) y
C33 Rh1 C34 38.2(4) y
C31 Rh1 C34 106.8(5) y
N11 Rh1 C32 92.1(3) y
N1 Rh1 C32 170.1(3) y
C33 Rh1 C32 89.7(4) y
C31 Rh1 C32 38.2(4) y
C34 Rh1 C32 86.4(4) y
C5 N1 C2 108.2(7) y
C5 N1 Rh1 124.9(6) y
C2 N1 Rh1 126.9(6) y
N1 C2 C11 111.6(8) y
N1 C2 C3 100.8(8) y
C11 C2 C3 112.8(8) y
O4 C3 C2 105.1(7) y
C5 O4 C3 106.1(7) y
N1 C5 C6 129.4(9) y
N1 C5 O4 114.2(8) y
C6 C5 O4 116.3(8) y
C5 C6 C7 122.1(9) y
N11 C7 O8 115.7(8) y
N11 C7 C6 128.7(9) y
O8 C7 C6 115.6(9) y
C7 O8 C9 105.8(7) y
O8 C9 C10 104.1(8) y
N11 C10 C9 103.6(8) y
N11 C10 C21 112.9(8) y
C9 C10 C21 111.5(9) y
C7 N11 C10 105.0(7) y
C7 N11 Rh1 125.4(6) y
C10 N11 Rh1 129.5(6) y
C16 C11 C12 117.7(11) y
C16 C11 C2 119.2(10) y
C12 C11 C2 122.9(9) y
C13 C12 C11 120.6(10) y
C14 C13 C12 121.1(12) y
C13 C14 C15 120.0(12) y
C16 C15 C14 119.6(12) y
C15 C16 C11 120.7(13) y
C22 C21 C26 118.6(10) y
C22 C21 C10 122.4(9) y
C26 C21 C10 118.7(10) y
C21 C22 C23 121.9(12) y
C24 C23 C22 118.3(15) y
C23 C24 C25 121.4(12) y
C24 C25 C26 119.4(13) y
C21 C26 C25 120.2(14) y
C32 C31 Rh1 71.3(5) y
C31 C32 Rh1 70.5(5) y
C34 C33 Rh1 72.0(5) y
C33 C34 Rh1 69.8(6) y

loop_
_geom_bond_atom_site_label_1
_geom_bond_atom_site_label_2
_geom_bond_distance
_geom_bond_publ_flag
Rh1 N11 2.056(7) y
Rh1 N1 2.070(8) y
Rh1 C33 2.108(10) y
Rh1 C31 2.127(9) y
Rh1 C34 2.136(9) y
Rh1 C32 2.137(9) y
N1 C5 1.326(11) y
N1 C2 1.488(11) y
C2 C11 1.510(15) y
C2 C3 1.541(14) y
C3 O4 1.443(13) y
O4 C5 1.376(11) y
C5 C6 1.372(13) y
C6 C7 1.372(13) y
C7 N11 1.342(12) y
C7 O8 1.362(11) y
O8 C9 1.446(14) y
C9 C10 1.509(14) y
C10 N11 1.483(11) y
C10 C21 1.527(14) y
C11 C16 1.396(14) y
C11 C12 1.396(16) y
C12 C13 1.390(14) y
C13 C14 1.325(18) y
C14 C15 1.41(2) y
C15 C16 1.375(19) y
C21 C22 1.358(15) y
C21 C26 1.383(15) y
C22 C23 1.391(15) y
C23 C24 1.36(2) y
C24 C25 1.36(2) y
C25 C26 1.39(2) y
C31 C32 1.396(15) y
C33 C34 1.390(15) y
